data_4072027
loop_
_publ_author_name
'Despagnet-Ayoub, Emmanuelle'
'Jacob, Kane'
'Vendier, Laure'
'Etienne, Michel'
'\'Alvarez, Eleuterio'
'Caballero, Ana'
'D\'iaz-Requejo, M. Mar'
'P\'erez, Pedro J.'

_publ_section_title
;
 A New Perfluorinated F21-Tp Scorpionate Ligand: Enhanced Alkane
 Functionalization by Carbene Insertion with (F21-Tp)M Catalysts (M = Cu,
 Ag)
;
_journal_issue 18
_journal_name_full Organometallics
_journal_page_first 4779
_journal_paper_doi 10.1021/om800531a
_journal_volume 27
_journal_year 2008
_chemical_formula_moiety 'C26 H4 B Cu F21 N7'
_chemical_formula_sum 'C26 H4 B Cu F21 N7'
_chemical_formula_weight 887.71
_chemical_name_systematic
; 
 ? 
;
_space_group_IT_number 9
_symmetry_cell_setting monoclinic
_symmetry_space_group_name_Hall 'C -2yc'
_symmetry_space_group_name_H-M 'C 1 c 1'
_atom_sites_solution_hydrogens geom
_atom_sites_solution_primary direct
_atom_sites_solution_secondary difmap
_audit_creation_method SHELXL-97
_cell_angle_alpha 90.00
_cell_angle_beta 95.485(3)
_cell_angle_gamma 90.00
_cell_formula_units_Z 4
_cell_length_a 17.9262(10)
_cell_length_b 17.6733(10)
_cell_length_c 9.2157(6)
_cell_measurement_reflns_used 9898
_cell_measurement_temperature 100(2)
_cell_measurement_theta_max 29.99
_cell_measurement_theta_min 2.66
_cell_volume 2906.3(3)
_computing_cell_refinement 'Bruker SMART'
_computing_data_collection 'Bruker SMART'
_computing_data_reduction 'Bruker SAINT'
_computing_molecular_graphics 'Bruker SHELXTL'
_computing_publication_material 'Bruker SHELXTL'
_computing_structure_refinement 'SHELXL-97 (Sheldrick, 1997)'
_computing_structure_solution 'SHELXS-97 (Sheldrick, 1990)'
_diffrn_ambient_temperature 100(2)
_diffrn_detector_area_resol_mean 8.26
_diffrn_measured_fraction_theta_full 0.995
_diffrn_measured_fraction_theta_max 0.995
_diffrn_measurement_device_type
;
 Bruker-Nonius X8kappa APEX II CCD area detector'
;
_diffrn_measurement_method 'phi and omega scans with narrow frames'
_diffrn_radiation_monochromator graphite
_diffrn_radiation_source 'fine-focus sealed tube'
_diffrn_radiation_type MoK\a
_diffrn_radiation_wavelength 0.71073
_diffrn_reflns_av_R_equivalents 0.0418
_diffrn_reflns_av_sigmaI/netI 0.0366
_diffrn_reflns_limit_h_max 25
_diffrn_reflns_limit_h_min -19
_diffrn_reflns_limit_k_max 25
_diffrn_reflns_limit_k_min -25
_diffrn_reflns_limit_l_max 13
_diffrn_reflns_limit_l_min -10
_diffrn_reflns_number 38225
_diffrn_reflns_theta_full 30.45
_diffrn_reflns_theta_max 30.45
_diffrn_reflns_theta_min 2.66
_diffrn_standards_decay_% 0
_exptl_absorpt_coefficient_mu 0.923
_exptl_absorpt_correction_T_max 0.8157
_exptl_absorpt_correction_T_min 0.7692
_exptl_absorpt_correction_type multi-scan
_exptl_absorpt_process_details
;
 SADABS, Bruker (2006). APEX 2. Version 2.1. Bruker Analytical
 X-ray Solutions, Madison, Wisconsin, USA.
;
_exptl_crystal_colour colourless
_exptl_crystal_density_diffrn 2.029
_exptl_crystal_density_method 'not measured'
_exptl_crystal_description block
_exptl_crystal_F_000 1728
_exptl_crystal_size_max 0.30
_exptl_crystal_size_mid 0.23
_exptl_crystal_size_min 0.23
_refine_diff_density_max 0.287
_refine_diff_density_min -0.299
_refine_diff_density_rms 0.061
_refine_ls_abs_structure_details 'Flack H D (1983), Acta Cryst. A39, 876-881'
_refine_ls_abs_structure_Flack 0.001(6)
_refine_ls_extinction_method none
_refine_ls_goodness_of_fit_ref 1.002
_refine_ls_hydrogen_treatment constr
_refine_ls_matrix_type full
_refine_ls_number_parameters 506
_refine_ls_number_reflns 6238
_refine_ls_number_restraints 2
_refine_ls_restrained_S_all 1.002
_refine_ls_R_factor_all 0.0351
_refine_ls_R_factor_gt 0.0273
_refine_ls_shift/su_max 0.045
_refine_ls_shift/su_mean 0.001
_refine_ls_structure_factor_coef Fsqd
_refine_ls_weighting_details 'calc w=1/[\s^2^(Fo^2^)+(0.0351P)^2^+0.8036P] where P=(Fo^2^+2Fc^2^)/3'
_refine_ls_weighting_scheme calc
_refine_ls_wR_factor_gt 0.0615
_refine_ls_wR_factor_ref 0.0647
_reflns_number_gt 5559
_reflns_number_total 6238
_reflns_threshold_expression >2sigma(I)
_cod_data_source_file om800531a_si_002.cif
_cod_data_source_block 2
_cod_depositor_comments
;
The following automatic conversions were performed:

'_symmetry_cell_setting' value 'Monoclinic' changed to 'monoclinic'
according to /home/saulius/struct/CIF-dictionaries/cif_core.dic
dictionary named 'cif_core.dic' version 2.4.1 from 2010-06-29.

Automatic conversion script
Id: cif_fix_values 1715 2011-07-08 13:25:40Z adriana 
;
_cod_original_sg_symbol_H-M Cc
_cod_database_code 4072027

loop_
_symmetry_equiv_pos_as_xyz
'x, y, z'
'x, -y, z+1/2'
'x+1/2, y+1/2, z'
'x+1/2, -y+1/2, z+1/2'

loop_
_atom_site_label
_atom_site_type_symbol
_atom_site_fract_x
_atom_site_fract_y
_atom_site_fract_z
_atom_site_U_iso_or_equiv
_atom_site_adp_type
_atom_site_occupancy
_atom_site_symmetry_multiplicity
_atom_site_calc_flag
_atom_site_refinement_flags
Cu1 Cu 0.144381(17) 0.166238(13) 0.84410(2) 0.01788(6) Uani 1 1 d .
F1 F 0.40896(8) 0.33093(7) 0.69265(16) 0.0218(3) Uani 1 1 d .
F2 F 0.52344(9) 0.27339(9) 0.5599(2) 0.0341(4) Uani 1 1 d .
F3 F 0.52921(9) 0.12924(9) 0.4838(2) 0.0385(4) Uani 1 1 d .
F4 F 0.41399(9) 0.03255(8) 0.52646(18) 0.0274(3) Uani 1 1 d .
F5 F 0.30048(10) -0.02476(8) 0.71917(19) 0.0331(4) Uani 1 1 d .
F6 F 0.24944(10) 0.00498(8) 0.50774(16) 0.0335(4) Uani 1 1 d .
F7 F 0.18660(9) 0.01450(8) 0.6927(2) 0.0331(4) Uani 1 1 d .
F8 F 0.24623(8) 0.44762(7) 0.58929(16) 0.0214(3) Uani 1 1 d .
F9 F 0.16656(9) 0.53123(7) 0.38804(17) 0.0275(3) Uani 1 1 d .
F10 F 0.02460(9) 0.49824(8) 0.29344(16) 0.0279(3) Uani 1 1 d .
F11 F -0.04744(8) 0.38035(8) 0.41234(17) 0.0250(3) Uani 1 1 d .
F12 F -0.04605(9) 0.21724(9) 0.50028(18) 0.0345(4) Uani 1 1 d .
F13 F -0.07741(9) 0.28594(10) 0.6748(2) 0.0410(4) Uani 1 1 d .
F14 F -0.01818(10) 0.18232(10) 0.7212(2) 0.0433(5) Uani 1 1 d .
F15 F 0.34207(8) 0.42830(7) 0.92938(14) 0.0204(3) Uani 1 1 d .
F16 F 0.40406(8) 0.48214(7) 1.18606(15) 0.0214(3) Uani 1 1 d .
F17 F 0.37623(8) 0.42015(7) 1.43879(15) 0.0245(3) Uani 1 1 d .
F18 F 0.27429(9) 0.30532(7) 1.44702(14) 0.0228(3) Uani 1 1 d .
F19 F 0.12751(9) 0.22853(7) 1.32864(18) 0.0308(4) Uani 1 1 d .
F20 F 0.22661(10) 0.15991(8) 1.34432(17) 0.0301(4) Uani 1 1 d .
F21 F 0.13674(9) 0.13534(7) 1.18037(16) 0.0257(3) Uani 1 1 d .
N1 N 0.24064(11) 0.15650(9) 0.7288(2) 0.0159(4) Uani 1 1 d .
N2 N 0.27990(10) 0.22263(9) 0.7285(2) 0.0135(3) Uani 1 1 d .
N3 N 0.10972(11) 0.26035(10) 0.7185(2) 0.0159(4) Uani 1 1 d .
N4 N 0.16640(10) 0.30956(9) 0.6998(2) 0.0132(3) Uani 1 1 d .
N5 N 0.19973(11) 0.23651(10) 1.0039(2) 0.0151(4) Uani 1 1 d .
N6 N 0.23963(10) 0.29272(9) 0.94538(19) 0.0134(3) Uani 1 1 d .
N7 N 0.08824(11) 0.07895(10) 0.8848(2) 0.0197(4) Uani 1 1 d .
C1 C 0.28096(13) 0.10388(11) 0.6698(2) 0.0156(4) Uani 1 1 d .
C2 C 0.34907(13) 0.13365(12) 0.6300(2) 0.0169(4) Uani 1 1 d .
C3 C 0.34656(13) 0.21035(11) 0.6717(2) 0.0158(4) Uani 1 1 d .
C4 C 0.40654(14) 0.25847(12) 0.6509(3) 0.0195(4) Uani 1 1 d .
C5 C 0.46568(14) 0.22933(14) 0.5857(3) 0.0245(5) Uani 1 1 d .
C6 C 0.46783(15) 0.15279(14) 0.5429(3) 0.0257(5) Uani 1 1 d .
C7 C 0.41101(14) 0.10565(13) 0.5661(3) 0.0217(5) Uani 1 1 d .
C8 C 0.25372(14) 0.02443(12) 0.6484(3) 0.0207(5) Uani 1 1 d .
C9 C 0.04931(13) 0.28347(11) 0.6370(2) 0.0164(4) Uani 1 1 d .
C10 C 0.06486(13) 0.34999(11) 0.5590(2) 0.0158(4) Uani 1 1 d .
C11 C 0.14042(12) 0.36482(11) 0.6042(2) 0.0143(4) Uani 1 1 d .
C12 C 0.17521(12) 0.42831(11) 0.5477(2) 0.0159(4) Uani 1 1 d .
C13 C 0.13462(14) 0.47134(11) 0.4459(3) 0.0187(4) Uani 1 1 d .
C14 C 0.05924(14) 0.45480(12) 0.3969(3) 0.0201(5) Uani 1 1 d .
C15 C 0.02432(13) 0.39559(12) 0.4555(2) 0.0180(4) Uani 1 1 d .
C16 C -0.02280(14) 0.24235(13) 0.6349(3) 0.0216(5) Uani 1 1 d .
C17 C 0.20964(13) 0.24332(11) 1.1476(2) 0.0153(4) Uani 1 1 d .
C18 C 0.25709(12) 0.30511(11) 1.1885(2) 0.0141(4) Uani 1 1 d .
C19 C 0.27505(12) 0.33506(11) 1.0548(2) 0.0138(4) Uani 1 1 d .
C20 C 0.32375(13) 0.39703(11) 1.0528(2) 0.0149(4) Uani 1 1 d .
C21 C 0.35484(13) 0.42470(11) 1.1832(2) 0.0158(4) Uani 1 1 d .
C22 C 0.33950(14) 0.39341(12) 1.3171(2) 0.0171(4) Uani 1 1 d .
C23 C 0.28970(13) 0.33532(12) 1.3197(2) 0.0171(4) Uani 1 1 d .
C24 C 0.17491(15) 0.19131(12) 1.2490(3) 0.0214(5) Uani 1 1 d .
C25 C 0.06277(14) 0.02245(12) 0.9105(3) 0.0197(4) Uani 1 1 d .
C26 C 0.03138(16) -0.05099(13) 0.9449(3) 0.0286(6) Uani 1 1 d .
H26A H 0.0722 -0.0861 0.9757 0.043 Uiso 1 1 calc R
H26B H 0.0020 -0.0711 0.8583 0.043 Uiso 1 1 calc R
H26C H -0.0011 -0.0450 1.0239 0.043 Uiso 1 1 calc R
B1 B 0.24562(14) 0.29739(13) 0.7793(3) 0.0144(4) Uani 1 1 d .
H1 H 0.2787 0.3408 0.7580 0.017 Uiso 1 1 d R

loop_
_atom_site_aniso_label
_atom_site_aniso_U_11
_atom_site_aniso_U_22
_atom_site_aniso_U_33
_atom_site_aniso_U_23
_atom_site_aniso_U_13
_atom_site_aniso_U_12
Cu1 0.01911(13) 0.01511(10) 0.01969(12) 0.00233(11) 0.00328(10) -0.00452(11)
F1 0.0194(7) 0.0186(6) 0.0275(7) 0.0003(5) 0.0027(6) -0.0056(5)
F2 0.0210(8) 0.0390(8) 0.0445(10) -0.0036(7) 0.0142(7) -0.0101(6)
F3 0.0250(9) 0.0404(8) 0.0535(12) -0.0122(8) 0.0221(8) 0.0007(7)
F4 0.0291(9) 0.0212(6) 0.0332(8) -0.0076(6) 0.0093(7) 0.0024(6)
F5 0.0441(10) 0.0177(6) 0.0370(9) 0.0049(6) 0.0019(8) 0.0034(6)
F6 0.0518(10) 0.0283(7) 0.0206(8) -0.0082(6) 0.0046(7) -0.0124(7)
F7 0.0315(9) 0.0235(7) 0.0468(10) -0.0079(7) 0.0168(8) -0.0109(6)
F8 0.0195(7) 0.0187(6) 0.0254(7) 0.0044(5) -0.0007(6) -0.0065(5)
F9 0.0332(9) 0.0193(6) 0.0295(8) 0.0110(6) 0.0000(6) -0.0056(6)
F10 0.0338(9) 0.0237(6) 0.0241(8) 0.0091(6) -0.0080(6) 0.0028(6)
F11 0.0193(7) 0.0263(7) 0.0274(8) 0.0014(6) -0.0084(6) -0.0006(5)
F12 0.0308(9) 0.0392(8) 0.0316(9) -0.0060(7) -0.0071(7) -0.0149(7)
F13 0.0180(8) 0.0446(9) 0.0626(12) -0.0129(9) 0.0148(8) -0.0033(7)
F14 0.0253(9) 0.0466(9) 0.0553(12) 0.0289(9) -0.0101(8) -0.0192(7)
F15 0.0245(7) 0.0220(6) 0.0148(6) 0.0008(5) 0.0026(5) -0.0077(5)
F16 0.0230(7) 0.0204(6) 0.0199(7) -0.0037(5) -0.0019(5) -0.0053(5)
F17 0.0320(8) 0.0249(6) 0.0148(6) -0.0042(5) -0.0062(6) -0.0012(6)
F18 0.0351(8) 0.0223(6) 0.0109(6) 0.0024(5) 0.0028(6) 0.0003(6)
F19 0.0425(10) 0.0239(6) 0.0297(8) -0.0024(6) 0.0223(8) -0.0022(6)
F20 0.0430(10) 0.0251(7) 0.0210(7) 0.0104(6) -0.0028(7) 0.0005(6)
F21 0.0355(9) 0.0182(6) 0.0243(7) 0.0020(6) 0.0072(6) -0.0054(6)
N1 0.0193(10) 0.0132(8) 0.0152(8) -0.0006(6) 0.0012(7) -0.0036(6)
N2 0.0134(9) 0.0138(7) 0.0136(8) 0.0024(6) 0.0030(7) -0.0027(6)
N3 0.0160(10) 0.0158(8) 0.0165(9) 0.0009(7) 0.0038(7) -0.0036(7)
N4 0.0137(9) 0.0118(7) 0.0139(8) 0.0017(6) 0.0004(7) -0.0024(6)
N5 0.0178(10) 0.0143(7) 0.0137(8) 0.0025(6) 0.0033(7) -0.0008(7)
N6 0.0143(9) 0.0131(7) 0.0128(8) 0.0003(6) 0.0020(7) -0.0025(6)
N7 0.0189(10) 0.0185(8) 0.0225(10) 0.0007(7) 0.0054(8) -0.0037(7)
C1 0.0181(11) 0.0151(8) 0.0135(9) 0.0014(7) 0.0012(8) -0.0008(8)
C2 0.0168(11) 0.0186(9) 0.0149(10) 0.0000(8) -0.0006(8) -0.0009(8)
C3 0.0165(11) 0.0177(9) 0.0135(9) 0.0017(7) 0.0019(8) -0.0001(8)
C4 0.0209(12) 0.0212(9) 0.0162(10) 0.0007(8) 0.0001(9) -0.0032(8)
C5 0.0171(12) 0.0304(11) 0.0268(12) 0.0005(10) 0.0063(10) -0.0058(9)
C6 0.0195(12) 0.0318(12) 0.0272(13) -0.0046(10) 0.0088(10) 0.0021(9)
C7 0.0201(12) 0.0226(10) 0.0225(11) -0.0054(9) 0.0026(9) 0.0028(9)
C8 0.0257(13) 0.0181(9) 0.0191(11) -0.0024(8) 0.0057(9) -0.0013(9)
C9 0.0167(11) 0.0171(9) 0.0154(10) 0.0004(8) 0.0014(8) -0.0016(8)
C10 0.0183(12) 0.0140(9) 0.0150(10) -0.0014(7) 0.0008(8) 0.0001(7)
C11 0.0164(11) 0.0139(8) 0.0124(9) -0.0005(7) 0.0011(8) 0.0003(8)
C12 0.0161(11) 0.0140(8) 0.0180(10) -0.0001(8) 0.0030(8) -0.0018(8)
C13 0.0238(12) 0.0155(9) 0.0168(10) 0.0023(8) 0.0027(9) -0.0016(8)
C14 0.0249(13) 0.0167(9) 0.0176(10) 0.0016(8) -0.0040(9) 0.0034(8)
C15 0.0151(11) 0.0195(9) 0.0189(11) -0.0032(8) -0.0014(8) 0.0000(8)
C16 0.0171(12) 0.0240(10) 0.0230(12) 0.0014(9) -0.0008(9) -0.0059(9)
C17 0.0183(11) 0.0137(8) 0.0144(9) 0.0012(7) 0.0048(8) 0.0028(8)
C18 0.0166(11) 0.0121(8) 0.0137(9) 0.0028(7) 0.0016(8) 0.0032(7)
C19 0.0161(10) 0.0127(8) 0.0122(9) -0.0008(7) -0.0005(8) 0.0026(7)
C20 0.0164(11) 0.0149(8) 0.0135(9) 0.0014(7) 0.0013(8) 0.0006(7)
C21 0.0153(11) 0.0143(8) 0.0173(10) -0.0018(8) -0.0004(8) 0.0017(8)
C22 0.0207(12) 0.0169(9) 0.0132(10) -0.0034(8) -0.0013(8) 0.0053(8)
C23 0.0230(12) 0.0163(9) 0.0122(9) 0.0019(7) 0.0030(8) 0.0068(8)
C24 0.0301(14) 0.0151(9) 0.0195(11) 0.0005(8) 0.0051(9) 0.0001(9)
C25 0.0169(12) 0.0206(10) 0.0222(11) 0.0014(8) 0.0046(9) 0.0005(8)
C26 0.0288(15) 0.0188(10) 0.0392(15) 0.0021(10) 0.0085(12) -0.0078(10)
B1 0.0125(12) 0.0162(10) 0.0140(11) 0.0004(8) -0.0003(9) -0.0020(8)

loop_
_atom_type_symbol
_atom_type_description
_atom_type_scat_dispersion_real
_atom_type_scat_dispersion_imag
_atom_type_scat_source
C C 0.0033 0.0016 'International Tables Vol C Tables 4.2.6.8 and 6.1.1.4'
H H 0.0000 0.0000 'International Tables Vol C Tables 4.2.6.8 and 6.1.1.4'
B B 0.0013 0.0007 'International Tables Vol C Tables 4.2.6.8 and 6.1.1.4'
N N 0.0061 0.0033 'International Tables Vol C Tables 4.2.6.8 and 6.1.1.4'
F F 0.0171 0.0103 'International Tables Vol C Tables 4.2.6.8 and 6.1.1.4'
Cu Cu 0.3201 1.2651 'International Tables Vol C Tables 4.2.6.8 and 6.1.1.4'

loop_
_geom_angle_atom_site_label_1
_geom_angle_atom_site_label_2
_geom_angle_atom_site_label_3
_geom_angle
N7 Cu1 N3 128.45(8)
N7 Cu1 N5 124.43(8)
N3 Cu1 N5 90.76(7)
N7 Cu1 N1 120.38(8)
N3 Cu1 N1 90.00(7)
N5 Cu1 N1 92.69(7)
C1 N1 N2 107.37(19)
C1 N1 Cu1 139.89(15)
N2 N1 Cu1 112.12(13)
N1 N2 C3 109.56(17)
N1 N2 B1 120.69(18)
C3 N2 B1 129.65(17)
C9 N3 N4 108.16(17)
C9 N3 Cu1 138.21(15)
N4 N3 Cu1 113.15(13)
N3 N4 C11 109.00(17)
N3 N4 B1 120.88(16)
C11 N4 B1 130.12(18)
C17 N5 N6 107.66(18)
C17 N5 Cu1 139.76(15)
N6 N5 Cu1 112.56(13)
C19 N6 N5 109.40(17)
C19 N6 B1 129.15(18)
N5 N6 B1 121.21(16)
C25 N7 Cu1 171.7(2)
N1 C1 C2 111.37(18)
N1 C1 C8 122.0(2)
C2 C1 C8 126.7(2)
C7 C2 C1 136.1(2)
C7 C2 C3 120.2(2)
C1 C2 C3 103.71(19)
N2 C3 C4 131.9(2)
N2 C3 C2 107.97(19)
C4 C3 C2 120.1(2)
F1 C4 C5 118.8(2)
F1 C4 C3 123.2(2)
C5 C4 C3 118.0(2)
F2 C5 C4 120.4(2)
F2 C5 C6 117.8(2)
C4 C5 C6 121.8(2)
F3 C6 C7 122.3(2)
F3 C6 C5 117.2(2)
C7 C6 C5 120.5(2)
F4 C7 C6 120.0(2)
F4 C7 C2 120.6(2)
C6 C7 C2 119.4(2)
F7 C8 F5 108.1(2)
F7 C8 F6 107.2(2)
F5 C8 F6 106.36(19)
F7 C8 C1 112.39(19)
F5 C8 C1 111.5(2)
F6 C8 C1 110.95(19)
N3 C9 C10 110.72(19)
N3 C9 C16 121.48(19)
C10 C9 C16 127.8(2)
C15 C10 C11 121.3(2)
C15 C10 C9 135.1(2)
C11 C10 C9 103.60(18)
N4 C11 C10 108.51(18)
N4 C11 C12 132.2(2)
C10 C11 C12 119.24(19)
F8 C12 C13 119.04(19)
F8 C12 C11 122.72(19)
C13 C12 C11 118.2(2)
F9 C13 C12 119.7(2)
F9 C13 C14 117.9(2)
C12 C13 C14 122.4(2)
F10 C14 C15 121.9(2)
F10 C14 C13 118.4(2)
C15 C14 C13 119.7(2)
F11 C15 C14 120.3(2)
F11 C15 C10 120.6(2)
C14 C15 C10 119.1(2)
F14 C16 F13 107.7(2)
F14 C16 F12 106.60(19)
F13 C16 F12 106.0(2)
F14 C16 C9 112.4(2)
F13 C16 C9 112.21(19)
F12 C16 C9 111.5(2)
N5 C17 C18 110.91(19)
N5 C17 C24 123.2(2)
C18 C17 C24 125.9(2)
C23 C18 C19 120.2(2)
C23 C18 C17 135.8(2)
C19 C18 C17 103.84(19)
N6 C19 C20 131.8(2)
N6 C19 C18 108.20(18)
C20 C19 C18 120.02(19)
F15 C20 C21 119.27(19)
F15 C20 C19 122.64(19)
C21 C20 C19 118.1(2)
F16 C21 C20 120.0(2)
F16 C21 C22 117.64(19)
C20 C21 C22 122.3(2)
F17 C22 C23 121.6(2)
F17 C22 C21 118.6(2)
C23 C22 C21 119.8(2)
F18 C23 C22 120.3(2)
F18 C23 C18 120.1(2)
C22 C23 C18 119.6(2)
F21 C24 F20 107.30(17)
F21 C24 F19 107.5(2)
F20 C24 F19 106.23(19)
F21 C24 C17 112.8(2)
F20 C24 C17 111.3(2)
F19 C24 C17 111.35(17)
N7 C25 C26 178.8(3)
C25 C26 H26A 109.5
C25 C26 H26B 109.5
H26A C26 H26B 109.5
C25 C26 H26C 109.5
H26A C26 H26C 109.5
H26B C26 H26C 109.5
N6 B1 N2 108.73(17)
N6 B1 N4 109.16(18)
N2 B1 N4 110.34(17)
N6 B1 H1 109.5
N2 B1 H1 109.5
N4 B1 H1 109.5

loop_
_geom_bond_atom_site_label_1
_geom_bond_atom_site_label_2
_geom_bond_distance
Cu1 N7 1.8988(18)
Cu1 N3 2.0870(18)
Cu1 N5 2.1013(19)
Cu1 N1 2.118(2)
F1 C4 1.337(2)
F2 C5 1.335(3)
F3 C6 1.340(3)
F4 C7 1.345(3)
F5 C8 1.334(3)
F6 C8 1.336(3)
F7 C8 1.318(3)
F8 C12 1.338(2)
F9 C13 1.338(3)
F10 C14 1.331(3)
F11 C15 1.337(3)
F12 C16 1.345(3)
F13 C16 1.325(3)
F14 C16 1.324(3)
F15 C20 1.334(2)
F16 C21 1.344(2)
F17 C22 1.332(3)
F18 C23 1.340(3)
F19 C24 1.346(3)
F20 C24 1.335(3)
F21 C24 1.328(3)
N1 C1 1.326(3)
N1 N2 1.364(2)
N2 C3 1.367(3)
N2 B1 1.549(3)
N3 C9 1.322(3)
N3 N4 1.361(2)
N4 C11 1.367(3)
N4 B1 1.550(3)
N5 C17 1.325(3)
N5 N6 1.365(2)
N6 C19 1.363(3)
N6 B1 1.546(3)
N7 C25 1.132(3)
C1 C2 1.410(3)
C1 C8 1.493(3)
C2 C7 1.397(3)
C2 C3 1.411(3)
C3 C4 1.398(3)
C4 C5 1.368(4)
C5 C6 1.411(3)
C6 C7 1.348(4)
C9 C10 1.419(3)
C9 C16 1.482(3)
C10 C15 1.398(3)
C10 C11 1.403(3)
C11 C12 1.407(3)
C12 C13 1.363(3)
C13 C14 1.414(3)
C14 C15 1.357(3)
C17 C18 1.413(3)
C17 C24 1.489(3)
C18 C23 1.397(3)
C18 C19 1.407(3)
C19 C20 1.402(3)
C20 C21 1.366(3)
C21 C22 1.403(3)
C22 C23 1.362(3)
C25 C26 1.461(3)
C26 H26A 0.9800
C26 H26B 0.9800
C26 H26C 0.9800
B1 H1 1.0000

loop_
_geom_torsion_atom_site_label_1
_geom_torsion_atom_site_label_2
_geom_torsion_atom_site_label_3
_geom_torsion_atom_site_label_4
_geom_torsion
N7 Cu1 N1 C1 -1.6(3)
N3 Cu1 N1 C1 -137.7(2)
N5 Cu1 N1 C1 131.5(2)
N7 Cu1 N1 N2 -170.87(13)
N3 Cu1 N1 N2 53.01(14)
N5 Cu1 N1 N2 -37.75(14)
C1 N1 N2 C3 -1.5(2)
Cu1 N1 N2 C3 171.25(13)
C1 N1 N2 B1 175.24(18)
Cu1 N1 N2 B1 -12.0(2)
N7 Cu1 N3 C9 -3.1(3)
N5 Cu1 N3 C9 -140.2(2)
N1 Cu1 N3 C9 127.1(2)
N7 Cu1 N3 N4 -173.87(13)
N5 Cu1 N3 N4 49.04(15)
N1 Cu1 N3 N4 -43.65(15)
C9 N3 N4 C11 0.1(2)
Cu1 N3 N4 C11 173.62(13)
C9 N3 N4 B1 -179.06(19)
Cu1 N3 N4 B1 -5.5(2)
N7 Cu1 N5 C17 -2.2(3)
N3 Cu1 N5 C17 137.5(2)
N1 Cu1 N5 C17 -132.4(2)
N7 Cu1 N5 N6 176.32(13)
N3 Cu1 N5 N6 -43.95(15)
N1 Cu1 N5 N6 46.08(14)
C17 N5 N6 C19 0.1(2)
Cu1 N5 N6 C19 -178.87(13)
C17 N5 N6 B1 174.97(18)
Cu1 N5 N6 B1 -4.0(2)
N2 N1 C1 C2 0.7(2)
Cu1 N1 C1 C2 -168.86(18)
N2 N1 C1 C8 -178.11(19)
Cu1 N1 C1 C8 12.3(4)
N1 C1 C2 C7 -180.0(3)
C8 C1 C2 C7 -1.2(4)
N1 C1 C2 C3 0.3(2)
C8 C1 C2 C3 179.1(2)
N1 N2 C3 C4 -178.4(2)
B1 N2 C3 C4 5.2(4)
N1 N2 C3 C2 1.7(2)
B1 N2 C3 C2 -174.7(2)
C7 C2 C3 N2 179.0(2)
C1 C2 C3 N2 -1.2(2)
C7 C2 C3 C4 -0.9(3)
C1 C2 C3 C4 178.9(2)
N2 C3 C4 F1 2.7(4)
C2 C3 C4 F1 -177.5(2)
N2 C3 C4 C5 -177.9(2)
C2 C3 C4 C5 1.9(3)
F1 C4 C5 F2 -2.4(4)
C3 C4 C5 F2 178.2(2)
F1 C4 C5 C6 178.1(2)
C3 C4 C5 C6 -1.4(4)
F2 C5 C6 F3 2.3(4)
C4 C5 C6 F3 -178.1(2)
F2 C5 C6 C7 -179.9(2)
C4 C5 C6 C7 -0.3(4)
F3 C6 C7 F4 -1.5(4)
C5 C6 C7 F4 -179.2(2)
F3 C6 C7 C2 179.1(2)
C5 C6 C7 C2 1.4(4)
C1 C2 C7 F4 0.1(4)
C3 C2 C7 F4 179.8(2)
C1 C2 C7 C6 179.5(3)
C3 C2 C7 C6 -0.8(4)
N1 C1 C8 F7 0.7(3)
C2 C1 C8 F7 -177.9(2)
N1 C1 C8 F5 -120.8(2)
C2 C1 C8 F5 60.5(3)
N1 C1 C8 F6 120.8(2)
C2 C1 C8 F6 -57.8(3)
N4 N3 C9 C10 0.6(2)
Cu1 N3 C9 C10 -170.54(17)
N4 N3 C9 C16 -179.0(2)
Cu1 N3 C9 C16 9.9(4)
N3 C9 C10 C15 176.8(2)
C16 C9 C10 C15 -3.7(4)
N3 C9 C10 C11 -0.9(2)
C16 C9 C10 C11 178.6(2)
N3 N4 C11 C10 -0.6(2)
B1 N4 C11 C10 178.4(2)
N3 N4 C11 C12 -179.8(2)
B1 N4 C11 C12 -0.8(4)
C15 C10 C11 N4 -177.2(2)
C9 C10 C11 N4 0.9(2)
C15 C10 C11 C12 2.2(3)
C9 C10 C11 C12 -179.77(19)
N4 C11 C12 F8 -3.2(4)
C10 C11 C12 F8 177.6(2)
N4 C11 C12 C13 176.4(2)
C10 C11 C12 C13 -2.8(3)
F8 C12 C13 F9 0.9(3)
C11 C12 C13 F9 -178.69(19)
F8 C12 C13 C14 -179.7(2)
C11 C12 C13 C14 0.7(3)
F9 C13 C14 F10 1.7(3)
C12 C13 C14 F10 -177.6(2)
F9 C13 C14 C15 -178.5(2)
C12 C13 C14 C15 2.2(4)
F10 C14 C15 F11 -1.6(3)
C13 C14 C15 F11 178.6(2)
F10 C14 C15 C10 177.0(2)
C13 C14 C15 C10 -2.8(3)
C11 C10 C15 F11 179.3(2)
C9 C10 C15 F11 2.0(4)
C11 C10 C15 C14 0.7(3)
C9 C10 C15 C14 -176.7(2)
N3 C9 C16 F14 -0.2(3)
C10 C9 C16 F14 -179.7(2)
N3 C9 C16 F13 121.4(2)
C10 C9 C16 F13 -58.1(3)
N3 C9 C16 F12 -119.8(2)
C10 C9 C16 F12 60.7(3)
N6 N5 C17 C18 0.0(2)
Cu1 N5 C17 C18 178.54(17)
N6 N5 C17 C24 -179.6(2)
Cu1 N5 C17 C24 -1.1(4)
N5 C17 C18 C23 -175.2(2)
C24 C17 C18 C23 4.4(4)
N5 C17 C18 C19 -0.1(2)
C24 C17 C18 C19 179.5(2)
N5 N6 C19 C20 178.0(2)
B1 N6 C19 C20 3.7(4)
N5 N6 C19 C18 -0.2(2)
B1 N6 C19 C18 -174.49(19)
C23 C18 C19 N6 176.24(19)
C17 C18 C19 N6 0.2(2)
C23 C18 C19 C20 -2.2(3)
C17 C18 C19 C20 -178.29(19)
N6 C19 C20 F15 2.8(4)
C18 C19 C20 F15 -179.21(19)
N6 C19 C20 C21 -175.5(2)
C18 C19 C20 C21 2.5(3)
F15 C20 C21 F16 -0.9(3)
C19 C20 C21 F16 177.42(19)
F15 C20 C21 C22 -178.44(19)
C19 C20 C21 C22 -0.1(3)
F16 C21 C22 F17 -2.4(3)
C20 C21 C22 F17 175.2(2)
F16 C21 C22 C23 179.68(19)
C20 C21 C22 C23 -2.7(3)
F17 C22 C23 F18 2.6(3)
C21 C22 C23 F18 -179.6(2)
F17 C22 C23 C18 -174.8(2)
C21 C22 C23 C18 3.0(3)
C19 C18 C23 F18 -178.01(19)
C17 C18 C23 F18 -3.5(4)
C19 C18 C23 C22 -0.6(3)
C17 C18 C23 C22 173.9(2)
N5 C17 C24 F21 3.6(3)
C18 C17 C24 F21 -176.0(2)
N5 C17 C24 F20 124.3(2)
C18 C17 C24 F20 -55.3(3)
N5 C17 C24 F19 -117.4(2)
C18 C17 C24 F19 63.1(3)
C19 N6 B1 N2 115.8(2)
N5 N6 B1 N2 -58.0(2)
C19 N6 B1 N4 -123.8(2)
N5 N6 B1 N4 62.5(2)
N1 N2 B1 N6 68.7(2)
C3 N2 B1 N6 -115.3(2)
N1 N2 B1 N4 -51.0(3)
C3 N2 B1 N4 125.0(2)
N3 N4 B1 N6 -56.2(2)
C11 N4 B1 N6 124.9(2)
N3 N4 B1 N2 63.2(2)
C11 N4 B1 N2 -115.7(2)
